data_4070715
loop_
_publ_author_name
'Kilian, Michaela'
'Wadepohl, Hubert'
'Gade, Lutz H.'

_publ_section_title
;
 Triamidostannates(II) as Sterically Demanding Ligands for Rhodium and
 Iridium
;
_journal_issue 4
_journal_name_full Organometallics
_journal_page_first 524
_journal_paper_doi 10.1021/om700960p
_journal_volume 27
_journal_year 2008
_chemical_formula_sum 'C54 H69 Ir N3 P Si4 Sn'
_chemical_formula_weight 1214.34
_space_group_IT_number 14
_symmetry_cell_setting monoclinic
_symmetry_Int_Tables_number 14
_symmetry_space_group_name_Hall '-P 2ybc'
_symmetry_space_group_name_H-M 'P 1 21/c 1'
_atom_sites_solution_hydrogens geom
_atom_sites_solution_primary direct
_atom_sites_solution_secondary difmap
_audit_block_code ga_mk5
_audit_creation_method SHELXL-97
_cell_angle_alpha 90.00
_cell_angle_beta 115.862(19)
_cell_angle_gamma 90.00
_cell_formula_units_Z 4
_cell_length_a 12.910(5)
_cell_length_b 16.198(8)
_cell_length_c 28.002(9)
_cell_measurement_temperature 100(2)
_cell_volume 5269(4)
_computing_cell_refinement 'SAINT (Bruker AXS, 1997-2006)'
_computing_data_collection 'SMART (Bruker AXS, 1997-2003)'
_computing_data_reduction 'SAINT (Bruker AXS, 1997-2006)'
_computing_molecular_graphics 'PLATON (Spek, 1980-2005)'
_computing_publication_material 'SHELXL-97 (Sheldrick, 1997)'
_computing_structure_refinement 'SHELXL-97 (Sheldrick, 1997)'
_computing_structure_solution 'SHELXS-97 (Sheldrick, 1997)'
_diffrn_ambient_temperature 100(2)
_diffrn_measured_fraction_theta_full 0.999
_diffrn_measured_fraction_theta_max 0.999
_diffrn_measurement_device_type 'CCD area detector (Bruker AXS Smart 1000)'
_diffrn_measurement_method '\f- and \w-scans'
_diffrn_radiation_monochromator graphite
_diffrn_radiation_probe x-ray
_diffrn_radiation_type MoK\a
_diffrn_radiation_wavelength 0.71073
_diffrn_reflns_av_R_equivalents 0.0680
_diffrn_reflns_av_sigmaI/netI 0.0402
_diffrn_reflns_limit_h_max 18
_diffrn_reflns_limit_h_min -18
_diffrn_reflns_limit_k_max 0
_diffrn_reflns_limit_k_min -23
_diffrn_reflns_limit_l_max 17
_diffrn_reflns_limit_l_min -40
_diffrn_reflns_number 130705
_diffrn_reflns_theta_full 30.51
_diffrn_reflns_theta_max 30.51
_diffrn_reflns_theta_min 1.49
_diffrn_source 'fine-focus sealed tube'
_exptl_absorpt_coefficient_mu 3.157
_exptl_absorpt_correction_T_max 0.7463
_exptl_absorpt_correction_T_min 0.6681
_exptl_absorpt_correction_type multi-scan
_exptl_absorpt_process_details 'SADABS (Bruker AXS, 2004-2007)'
_exptl_crystal_colour yellow
_exptl_crystal_density_diffrn 1.531
_exptl_crystal_density_method 'not measured'
_exptl_crystal_description irregular
_exptl_crystal_F_000 2448
_exptl_crystal_size_max 0.10
_exptl_crystal_size_mid 0.10
_exptl_crystal_size_min 0.10
_refine_diff_density_max 2.978
_refine_diff_density_min -1.041
_refine_diff_density_rms 0.156
_refine_ls_abs_structure_details 'Flack H D (1983), Acta Cryst. A39, 876-881'
_refine_ls_extinction_method none
_refine_ls_goodness_of_fit_ref 1.087
_refine_ls_hydrogen_treatment mixed
_refine_ls_matrix_type full
_refine_ls_number_parameters 603
_refine_ls_number_reflns 16062
_refine_ls_number_restraints 0
_refine_ls_restrained_S_all 1.087
_refine_ls_R_factor_all 0.0486
_refine_ls_R_factor_gt 0.0348
_refine_ls_shift/su_max 0.001
_refine_ls_shift/su_mean 0.000
_refine_ls_structure_factor_coef Fsqd
_refine_ls_weighting_details 'calc w=1/[\s^2^(Fo^2^)+(0.0419P)^2^+3.9474P] where P=(Fo^2^+2Fc^2^)/3'
_refine_ls_weighting_scheme calc
_refine_ls_wR_factor_gt 0.0795
_refine_ls_wR_factor_ref 0.0853
_reflns_number_gt 12749
_reflns_number_total 16062
_reflns_threshold_expression >2sigma(I)
_cod_data_source_file om700960p-file001.cif
_cod_data_source_block 8b
_cod_original_sg_symbol_H-M 'P 21/c'
_cod_database_code 4070715
_audit_block_refno 308

loop_
_symmetry_equiv_pos_as_xyz
'x, y, z'
'-x, y+1/2, -z+1/2'
'-x, -y, -z'
'x, -y-1/2, z-1/2'

loop_
_atom_site_label
_atom_site_type_symbol
_atom_site_fract_x
_atom_site_fract_y
_atom_site_fract_z
_atom_site_U_iso_or_equiv
_atom_site_adp_type
_atom_site_occupancy
_atom_site_symmetry_multiplicity
_atom_site_calc_flag
_atom_site_refinement_flags
C1 C 0.2531(3) 0.0109(2) 0.22168(14) 0.0199(6) Uani 1 1 d .
H1 H 0.272(3) 0.029(2) 0.1971(16) 0.024 Uiso 1 1 d .
C2 C 0.3401(3) 0.0154(2) 0.27381(14) 0.0195(6) Uani 1 1 d .
H2 H 0.409(3) 0.040(2) 0.2781(15) 0.023 Uiso 1 1 d .
C3 C 0.3448(3) -0.0455(2) 0.31603(13) 0.0197(6) Uani 1 1 d .
H3A H 0.4263 -0.0538 0.3415 0.024 Uiso 1 1 calc R
H3B H 0.3145 -0.0993 0.2988 0.024 Uiso 1 1 calc R
C4 C 0.2772(3) -0.0189(2) 0.34682(13) 0.0209(7) Uani 1 1 d .
H4A H 0.2464 -0.0688 0.3566 0.025 Uiso 1 1 calc R
H4B H 0.3305 0.0085 0.3801 0.025 Uiso 1 1 calc R
C5 C 0.1785(3) 0.0390(2) 0.31618(13) 0.0171(6) Uani 1 1 d .
H5 H 0.159(3) 0.071(2) 0.3380(15) 0.020 Uiso 1 1 d .
C6 C 0.0957(3) 0.0242(2) 0.26498(13) 0.0183(6) Uani 1 1 d .
H6 H 0.022(3) 0.055(2) 0.2531(15) 0.022 Uiso 1 1 d .
C7 C 0.0928(3) -0.0567(2) 0.23632(14) 0.0217(7) Uani 1 1 d .
H7A H 0.1251 -0.1012 0.2630 0.026 Uiso 1 1 calc R
H7B H 0.0116 -0.0709 0.2130 0.026 Uiso 1 1 calc R
C8 C 0.1594(3) -0.0535(2) 0.20307(14) 0.0238(7) Uani 1 1 d .
H8A H 0.1942 -0.1083 0.2040 0.029 Uiso 1 1 calc R
H8B H 0.1051 -0.0418 0.1658 0.029 Uiso 1 1 calc R
C10 C 0.4093(3) 0.2558(2) 0.26780(13) 0.0177(6) Uani 1 1 d .
C11 C 0.3282(3) 0.1943(2) 0.23719(13) 0.0168(6) Uani 1 1 d .
C12 C 0.3216(3) 0.1790(2) 0.18655(13) 0.0201(7) Uani 1 1 d .
H12 H 0.2672 0.1391 0.1651 0.024 Uiso 1 1 calc R
C13 C 0.3883(3) 0.2174(2) 0.16526(14) 0.0223(7) Uani 1 1 d .
C14 C 0.4648(3) 0.2781(2) 0.19583(15) 0.0253(7) Uani 1 1 d .
H14 H 0.5104 0.3070 0.1824 0.030 Uiso 1 1 calc R
C15 C 0.4741(3) 0.2963(2) 0.24552(15) 0.0233(7) Uani 1 1 d .
H15 H 0.5267 0.3380 0.2657 0.028 Uiso 1 1 calc R
C16 C 0.3761(3) 0.1938(3) 0.11088(15) 0.0297(8) Uani 1 1 d .
H16A H 0.4041 0.2391 0.0964 0.045 Uiso 1 1 calc R
H16B H 0.2949 0.1832 0.0873 0.045 Uiso 1 1 calc R
H16C H 0.4213 0.1440 0.1136 0.045 Uiso 1 1 calc R
C17 C 0.6812(3) 0.3203(3) 0.37216(17) 0.0345(9) Uani 1 1 d .
H17A H 0.6943 0.2612 0.3799 0.052 Uiso 1 1 calc R
H17B H 0.7364 0.3521 0.4023 0.052 Uiso 1 1 calc R
H17C H 0.6915 0.3334 0.3403 0.052 Uiso 1 1 calc R
C18 C 0.5019(4) 0.4562(2) 0.33495(18) 0.0361(9) Uani 1 1 d .
H18A H 0.5036 0.4588 0.3003 0.054 Uiso 1 1 calc R
H18B H 0.5612 0.4929 0.3599 0.054 Uiso 1 1 calc R
H18C H 0.4261 0.4739 0.3312 0.054 Uiso 1 1 calc R
C19 C 0.6091(4) 0.4242(3) 0.49032(19) 0.0419(11) Uani 1 1 d .
H19A H 0.5825 0.4791 0.4753 0.063 Uiso 1 1 calc R
H19B H 0.6898 0.4171 0.4972 0.063 Uiso 1 1 calc R
H19C H 0.6022 0.4185 0.5237 0.063 Uiso 1 1 calc R
C20 C 0.5617(3) 0.0794(2) 0.40851(13) 0.0186(6) Uani 1 1 d .
C21 C 0.5927(3) 0.0108(2) 0.44216(13) 0.0221(7) Uani 1 1 d .
H21 H 0.5677 0.0070 0.4694 0.026 Uiso 1 1 calc R
C22 C 0.6596(3) -0.0519(2) 0.43622(14) 0.0230(7) Uani 1 1 d .
H22 H 0.6790 -0.0980 0.4595 0.028 Uiso 1 1 calc R
C23 C 0.6985(3) -0.0492(2) 0.39763(14) 0.0204(7) Uani 1 1 d .
C24 C 0.6639(3) 0.0177(2) 0.36241(14) 0.0228(7) Uani 1 1 d .
H24 H 0.6860 0.0197 0.3342 0.027 Uiso 1 1 calc R
C25 C 0.5977(3) 0.0812(2) 0.36816(13) 0.0186(6) Uani 1 1 d .
H25 H 0.5767 0.1265 0.3443 0.022 Uiso 1 1 calc R
C26 C 0.7780(3) -0.1142(2) 0.39466(17) 0.0269(8) Uani 1 1 d .
H26A H 0.8570 -0.0931 0.4104 0.040 Uiso 1 1 calc R
H26B H 0.7552 -0.1288 0.3575 0.040 Uiso 1 1 calc R
H26C H 0.7737 -0.1633 0.4142 0.040 Uiso 1 1 calc R
C27 C 0.7280(3) 0.1947(3) 0.49959(16) 0.0330(9) Uani 1 1 d .
H27A H 0.7500 0.1397 0.5155 0.050 Uiso 1 1 calc R
H27B H 0.7663 0.2369 0.5267 0.050 Uiso 1 1 calc R
H27C H 0.7513 0.2008 0.4708 0.050 Uiso 1 1 calc R
C28 C 0.5304(4) 0.1816(3) 0.52797(15) 0.0332(9) Uani 1 1 d .
H28A H 0.4469 0.1859 0.5156 0.050 Uiso 1 1 calc R
H28B H 0.5693 0.2203 0.5573 0.050 Uiso 1 1 calc R
H28C H 0.5554 0.1252 0.5402 0.050 Uiso 1 1 calc R
C30 C 0.1893(3) 0.2132(2) 0.39889(13) 0.0205(7) Uani 1 1 d .
C31 C 0.0801(3) 0.2502(3) 0.38299(15) 0.0277(8) Uani 1 1 d .
H31 H 0.0614 0.2985 0.3617 0.033 Uiso 1 1 calc R
C32 C -0.0004(3) 0.2167(3) 0.39811(17) 0.0356(10) Uani 1 1 d .
H32 H -0.0721 0.2439 0.3881 0.043 Uiso 1 1 calc R
C33 C 0.0218(3) 0.1445(3) 0.42749(16) 0.0333(9) Uani 1 1 d .
C34 C 0.1282(3) 0.1066(3) 0.44212(15) 0.0290(8) Uani 1 1 d .
H34 H 0.1453 0.0568 0.4620 0.035 Uiso 1 1 calc R
C35 C 0.2098(3) 0.1408(2) 0.42793(14) 0.0228(7) Uani 1 1 d .
H35 H 0.2817 0.1136 0.4385 0.027 Uiso 1 1 calc R
C36 C -0.0631(4) 0.1091(3) 0.4458(2) 0.0501(13) Uani 1 1 d .
H36A H -0.0590 0.0487 0.4459 0.075 Uiso 1 1 calc R
H36B H -0.1411 0.1268 0.4215 0.075 Uiso 1 1 calc R
H36C H -0.0444 0.1289 0.4817 0.075 Uiso 1 1 calc R
C37 C 0.2462(3) 0.4370(2) 0.37376(16) 0.0325(9) Uani 1 1 d .
H37A H 0.2503 0.4302 0.3398 0.049 Uiso 1 1 calc R
H37B H 0.2836 0.4889 0.3904 0.049 Uiso 1 1 calc R
H37C H 0.1654 0.4380 0.3676 0.049 Uiso 1 1 calc R
C38 C 0.2919(4) 0.3551(3) 0.47842(16) 0.0334(9) Uani 1 1 d .
H38A H 0.2087 0.3603 0.4669 0.050 Uiso 1 1 calc R
H38B H 0.3311 0.4035 0.4996 0.050 Uiso 1 1 calc R
H38C H 0.3201 0.3051 0.4999 0.050 Uiso 1 1 calc R
C40 C -0.0744(3) 0.1782(2) 0.19546(13) 0.0179(6) Uani 1 1 d .
C41 C -0.1803(3) 0.1672(2) 0.15188(15) 0.0269(8) Uani 1 1 d .
H41 H -0.1836 0.1599 0.1176 0.032 Uiso 1 1 calc R
C42 C -0.2818(3) 0.1668(3) 0.15821(17) 0.0332(9) Uani 1 1 d .
H42 H -0.3536 0.1591 0.1282 0.040 Uiso 1 1 calc R
C43 C -0.2785(3) 0.1778(3) 0.20791(18) 0.0341(9) Uani 1 1 d .
H43 H -0.3474 0.1762 0.2123 0.041 Uiso 1 1 calc R
C44 C -0.1745(3) 0.1908(3) 0.25075(17) 0.0314(9) Uani 1 1 d .
H44 H -0.1718 0.2002 0.2847 0.038 Uiso 1 1 calc R
C45 C -0.0727(3) 0.1903(2) 0.24494(14) 0.0228(7) Uani 1 1 d .
H45 H -0.0013 0.1983 0.2752 0.027 Uiso 1 1 calc R
C50 C 0.0260(3) 0.1515(2) 0.12264(12) 0.0169(6) Uani 1 1 d .
C51 C 0.0559(3) 0.1978(2) 0.08866(13) 0.0202(7) Uani 1 1 d .
H51 H 0.0968 0.2482 0.1008 0.024 Uiso 1 1 calc R
C52 C 0.0269(3) 0.1714(2) 0.03730(14) 0.0264(8) Uani 1 1 d .
H52 H 0.0479 0.2036 0.0146 0.032 Uiso 1 1 calc R
C53 C -0.0326(3) 0.0982(3) 0.01906(15) 0.0308(9) Uani 1 1 d .
H53 H -0.0537 0.0805 -0.0163 0.037 Uiso 1 1 calc R
C54 C -0.0612(3) 0.0507(3) 0.05282(15) 0.0306(8) Uani 1 1 d .
H54 H -0.1011 0.0000 0.0408 0.037 Uiso 1 1 calc R
C55 C -0.0318(3) 0.0774(2) 0.10396(15) 0.0248(7) Uani 1 1 d .
H55 H -0.0514 0.0444 0.1268 0.030 Uiso 1 1 calc R
C60 C 0.0709(3) 0.29716(19) 0.18639(13) 0.0154(6) Uani 1 1 d .
C61 C 0.1564(3) 0.3452(2) 0.22469(13) 0.0172(6) Uani 1 1 d .
H61 H 0.2161 0.3195 0.2545 0.021 Uiso 1 1 calc R
C62 C 0.1547(3) 0.4312(2) 0.21944(14) 0.0215(7) Uani 1 1 d .
H62 H 0.2136 0.4635 0.2456 0.026 Uiso 1 1 calc R
C63 C 0.0687(3) 0.4693(2) 0.17685(14) 0.0231(7) Uani 1 1 d .
H63 H 0.0690 0.5276 0.1733 0.028 Uiso 1 1 calc R
C64 C -0.0186(3) 0.4226(2) 0.13902(14) 0.0229(7) Uani 1 1 d .
H64 H -0.0787 0.4489 0.1097 0.028 Uiso 1 1 calc R
C65 C -0.0182(3) 0.3376(2) 0.14406(13) 0.0205(7) Uani 1 1 d .
H65 H -0.0793 0.3061 0.1185 0.025 Uiso 1 1 calc R
Ir Ir 0.220807(9) 0.121195(7) 0.261355(4) 0.01196(4) Uani 1 1 d .
H99 H 0.163(5) 0.192(3) 0.279(2) 0.072(18) Uiso 1 1 d .
N1 N 0.4268(2) 0.27775(17) 0.32001(11) 0.0189(6) Uani 1 1 d .
N2 N 0.4982(2) 0.14488(18) 0.41645(11) 0.0201(6) Uani 1 1 d .
N3 N 0.2757(2) 0.25256(18) 0.38894(11) 0.0193(6) Uani 1 1 d .
P P 0.06360(7) 0.18418(5) 0.19073(3) 0.01404(15) Uani 1 1 d .
Si1 Si 0.53017(8) 0.34764(6) 0.36061(4) 0.0234(2) Uani 1 1 d .
Si2 Si 0.56787(8) 0.20730(6) 0.47231(4) 0.0217(2) Uani 1 1 d .
Si3 Si 0.32174(8) 0.34830(6) 0.41874(4) 0.02128(19) Uani 1 1 d .
Si4 Si 0.51752(8) 0.34224(6) 0.44149(4) 0.0239(2) Uani 1 1 d .
Sn Sn 0.356579(17) 0.188531(13) 0.350284(8) 0.01359(5) Uani 1 1 d .

loop_
_atom_site_aniso_label
_atom_site_aniso_U_11
_atom_site_aniso_U_22
_atom_site_aniso_U_33
_atom_site_aniso_U_23
_atom_site_aniso_U_13
_atom_site_aniso_U_12
C1 0.0253(17) 0.0182(16) 0.0214(16) -0.0025(13) 0.0151(14) 0.0027(13)
C2 0.0165(15) 0.0158(15) 0.0289(18) 0.0000(13) 0.0124(13) 0.0045(12)
C3 0.0178(15) 0.0161(15) 0.0199(15) 0.0026(12) 0.0034(12) 0.0005(12)
C4 0.0203(16) 0.0200(16) 0.0204(16) 0.0037(13) 0.0071(13) -0.0004(13)
C5 0.0190(15) 0.0147(15) 0.0206(15) 0.0005(12) 0.0117(13) -0.0021(12)
C6 0.0150(14) 0.0165(15) 0.0230(16) 0.0039(12) 0.0078(12) -0.0008(12)
C7 0.0196(15) 0.0167(16) 0.0245(17) -0.0048(13) 0.0057(13) -0.0037(13)
C8 0.0266(17) 0.0171(16) 0.0229(17) -0.0052(13) 0.0065(14) 0.0008(13)
C10 0.0131(14) 0.0187(16) 0.0219(16) 0.0052(12) 0.0082(12) 0.0015(12)
C11 0.0119(13) 0.0184(15) 0.0213(15) 0.0060(12) 0.0084(12) 0.0025(11)
C12 0.0174(15) 0.0253(17) 0.0207(16) 0.0035(13) 0.0111(13) 0.0007(13)
C13 0.0195(16) 0.0299(19) 0.0223(17) 0.0087(14) 0.0136(14) 0.0075(14)
C14 0.0209(16) 0.0273(19) 0.035(2) 0.0091(15) 0.0190(15) 0.0003(14)
C15 0.0171(15) 0.0213(17) 0.0340(19) 0.0026(14) 0.0136(14) -0.0021(13)
C16 0.032(2) 0.037(2) 0.030(2) 0.0109(16) 0.0225(17) 0.0069(17)
C17 0.0188(17) 0.045(3) 0.038(2) -0.0010(19) 0.0112(16) -0.0070(16)
C18 0.044(2) 0.0214(19) 0.047(3) -0.0015(17) 0.024(2) -0.0063(17)
C19 0.033(2) 0.033(2) 0.053(3) -0.021(2) 0.012(2) -0.0094(18)
C20 0.0121(14) 0.0201(16) 0.0201(15) -0.0030(12) 0.0037(12) -0.0001(12)
C21 0.0236(17) 0.0254(18) 0.0174(15) 0.0035(13) 0.0090(13) 0.0066(14)
C22 0.0184(15) 0.0225(17) 0.0261(17) 0.0042(14) 0.0079(13) 0.0040(13)
C23 0.0137(14) 0.0190(16) 0.0261(17) -0.0020(13) 0.0065(13) 0.0003(12)
C24 0.0182(15) 0.0255(18) 0.0278(18) -0.0021(14) 0.0130(14) -0.0024(13)
C25 0.0153(14) 0.0180(16) 0.0204(15) 0.0002(12) 0.0058(12) 0.0000(12)
C26 0.0233(17) 0.0182(17) 0.041(2) -0.0020(15) 0.0159(16) 0.0018(14)
C27 0.0254(18) 0.040(2) 0.0264(19) -0.0084(17) 0.0045(15) 0.0040(17)
C28 0.038(2) 0.035(2) 0.0249(19) -0.0058(16) 0.0124(17) -0.0051(18)
C30 0.0170(15) 0.0240(17) 0.0193(16) -0.0074(13) 0.0067(12) -0.0023(13)
C31 0.0193(16) 0.033(2) 0.0299(19) -0.0040(16) 0.0098(15) 0.0024(15)
C32 0.0207(18) 0.051(3) 0.038(2) -0.016(2) 0.0154(17) -0.0015(17)
C33 0.0271(19) 0.047(2) 0.029(2) -0.0179(18) 0.0156(16) -0.0143(18)
C34 0.0297(19) 0.035(2) 0.0226(18) -0.0081(15) 0.0116(15) -0.0128(16)
C35 0.0202(16) 0.0257(18) 0.0225(17) -0.0066(13) 0.0093(14) -0.0014(13)
C36 0.031(2) 0.071(4) 0.059(3) -0.020(3) 0.030(2) -0.023(2)
C37 0.0297(19) 0.0236(19) 0.037(2) -0.0062(16) 0.0080(17) 0.0047(16)
C38 0.038(2) 0.033(2) 0.031(2) -0.0094(17) 0.0176(18) -0.0029(18)
C40 0.0137(14) 0.0168(15) 0.0260(17) 0.0050(12) 0.0113(13) 0.0036(11)
C41 0.0178(16) 0.036(2) 0.0273(18) 0.0084(15) 0.0098(14) 0.0022(14)
C42 0.0168(17) 0.046(3) 0.035(2) 0.0090(18) 0.0097(15) 0.0041(16)
C43 0.0194(17) 0.036(2) 0.054(3) 0.0105(19) 0.0225(18) 0.0088(16)
C44 0.0279(19) 0.038(2) 0.037(2) 0.0009(17) 0.0226(17) 0.0043(17)
C45 0.0178(15) 0.0238(18) 0.0279(18) 0.0014(14) 0.0111(14) 0.0034(13)
C50 0.0101(13) 0.0227(16) 0.0149(14) 0.0003(12) 0.0025(11) 0.0016(12)
C51 0.0179(15) 0.0231(17) 0.0189(16) -0.0010(13) 0.0074(13) 0.0002(13)
C52 0.0267(18) 0.036(2) 0.0179(16) 0.0019(14) 0.0107(14) 0.0072(15)
C53 0.0285(19) 0.038(2) 0.0191(17) -0.0080(15) 0.0040(15) 0.0045(16)
C54 0.0242(18) 0.030(2) 0.0300(19) -0.0109(16) 0.0045(15) -0.0038(15)
C55 0.0207(16) 0.0236(18) 0.0288(18) -0.0048(14) 0.0095(14) -0.0035(14)
C60 0.0142(14) 0.0148(15) 0.0189(15) 0.0020(11) 0.0087(12) 0.0028(11)
C61 0.0167(14) 0.0161(15) 0.0206(15) 0.0014(12) 0.0098(12) 0.0008(12)
C62 0.0244(16) 0.0169(16) 0.0255(17) -0.0032(13) 0.0129(14) -0.0011(13)
C63 0.0340(19) 0.0123(15) 0.0299(18) 0.0030(13) 0.0204(16) 0.0060(13)
C64 0.0224(16) 0.0223(17) 0.0253(17) 0.0064(13) 0.0115(14) 0.0079(13)
C65 0.0192(15) 0.0209(17) 0.0199(16) 0.0021(13) 0.0071(13) 0.0032(13)
Ir 0.01000(5) 0.01305(6) 0.01304(6) 0.00065(4) 0.00522(4) 0.00050(4)
N1 0.0166(13) 0.0185(14) 0.0204(14) 0.0013(11) 0.0070(11) -0.0041(10)
N2 0.0161(13) 0.0193(14) 0.0187(13) -0.0029(11) 0.0020(11) 0.0020(11)
N3 0.0188(13) 0.0195(14) 0.0206(14) -0.0061(11) 0.0095(11) -0.0026(11)
P 0.0111(3) 0.0154(4) 0.0152(4) 0.0016(3) 0.0053(3) 0.0006(3)
Si1 0.0188(4) 0.0196(5) 0.0304(5) -0.0024(4) 0.0095(4) -0.0062(4)
Si2 0.0180(4) 0.0242(5) 0.0175(4) -0.0046(4) 0.0028(4) 0.0012(4)
Si3 0.0214(5) 0.0189(5) 0.0222(5) -0.0059(4) 0.0083(4) 0.0006(4)
Si4 0.0202(5) 0.0204(5) 0.0266(5) -0.0074(4) 0.0063(4) -0.0032(4)
Sn 0.01152(9) 0.01388(10) 0.01450(10) -0.00071(7) 0.00489(7) 0.00015(7)

loop_
_atom_type_symbol
_atom_type_description
_atom_type_scat_dispersion_real
_atom_type_scat_dispersion_imag
_atom_type_scat_source
C C 0.0033 0.0016 'International Tables Vol C Tables 4.2.6.8 and 6.1.1.4'
H H 0.0000 0.0000 'International Tables Vol C Tables 4.2.6.8 and 6.1.1.4'
Ir Ir -1.4442 7.9887 'International Tables Vol C Tables 4.2.6.8 and 6.1.1.4'
N N 0.0061 0.0033 'International Tables Vol C Tables 4.2.6.8 and 6.1.1.4'
P P 0.1023 0.0942 'International Tables Vol C Tables 4.2.6.8 and 6.1.1.4'
Si Si 0.0817 0.0704 'International Tables Vol C Tables 4.2.6.8 and 6.1.1.4'
Sn Sn -0.6537 1.4246 'International Tables Vol C Tables 4.2.6.8 and 6.1.1.4'

loop_
_geom_angle_atom_site_label_1
_geom_angle_atom_site_label_2
_geom_angle_atom_site_label_3
_geom_angle
C2 C1 C8 123.6(3)
C2 C1 Ir 71.33(19)
C8 C1 Ir 115.4(2)
C2 C1 H1 116(3)
C8 C1 H1 115(3)
Ir C1 H1 107(3)
C1 C2 C3 121.2(3)
C1 C2 Ir 72.04(19)
C3 C2 Ir 114.3(2)
C1 C2 H2 116(2)
C3 C2 H2 118(2)
Ir C2 H2 104(2)
C2 C3 C4 114.6(3)
C2 C3 H3A 108.6
C4 C3 H3A 108.6
C2 C3 H3B 108.6
C4 C3 H3B 108.6
H3A C3 H3B 107.6
C5 C4 C3 113.6(3)
C5 C4 H4A 108.8
C3 C4 H4A 108.8
C5 C4 H4B 108.8
C3 C4 H4B 108.8
H4A C4 H4B 107.7
C6 C5 C4 124.0(3)
C6 C5 Ir 72.91(19)
C4 C5 Ir 110.9(2)
C6 C5 H5 118(2)
C4 C5 H5 112(2)
Ir C5 H5 110(2)
C5 C6 C7 121.5(3)
C5 C6 Ir 71.71(19)
C7 C6 Ir 115.0(2)
C5 C6 H6 117(2)
C7 C6 H6 117(2)
Ir C6 H6 103(2)
C8 C7 C6 113.7(3)
C8 C7 H7A 108.8
C6 C7 H7A 108.8
C8 C7 H7B 108.8
C6 C7 H7B 108.8
H7A C7 H7B 107.7
C1 C8 C7 113.3(3)
C1 C8 H8A 108.9
C7 C8 H8A 108.9
C1 C8 H8B 108.9
C7 C8 H8B 108.9
H8A C8 H8B 107.7
C15 C10 N1 118.7(3)
C15 C10 C11 118.8(3)
N1 C10 C11 122.5(3)
C12 C11 C10 115.8(3)
C12 C11 Ir 117.2(2)
C10 C11 Ir 126.9(2)
C13 C12 C11 125.3(3)
C13 C12 H12 117.4
C11 C12 H12 117.4
C12 C13 C14 117.3(3)
C12 C13 C16 120.5(3)
C14 C13 C16 122.2(3)
C15 C14 C13 119.9(3)
C15 C14 H14 120.0
C13 C14 H14 120.0
C14 C15 C10 122.9(3)
C14 C15 H15 118.5
C10 C15 H15 118.5
C13 C16 H16A 109.5
C13 C16 H16B 109.5
H16A C16 H16B 109.5
C13 C16 H16C 109.5
H16A C16 H16C 109.5
H16B C16 H16C 109.5
Si1 C17 H17A 109.5
Si1 C17 H17B 109.5
H17A C17 H17B 109.5
Si1 C17 H17C 109.5
H17A C17 H17C 109.5
H17B C17 H17C 109.5
Si1 C18 H18A 109.5
Si1 C18 H18B 109.5
H18A C18 H18B 109.5
Si1 C18 H18C 109.5
H18A C18 H18C 109.5
H18B C18 H18C 109.5
Si4 C19 H19A 109.5
Si4 C19 H19B 109.5
H19A C19 H19B 109.5
Si4 C19 H19C 109.5
H19A C19 H19C 109.5
H19B C19 H19C 109.5
C25 C20 C21 117.6(3)
C25 C20 N2 122.1(3)
C21 C20 N2 120.3(3)
C22 C21 C20 120.7(3)
C22 C21 H21 119.7
C20 C21 H21 119.7
C23 C22 C21 122.0(3)
C23 C22 H22 119.0
C21 C22 H22 119.0
C22 C23 C24 117.6(3)
C22 C23 C26 121.0(3)
C24 C23 C26 121.4(3)
C25 C24 C23 120.9(3)
C25 C24 H24 119.5
C23 C24 H24 119.5
C24 C25 C20 121.1(3)
C24 C25 H25 119.5
C20 C25 H25 119.5
C23 C26 H26A 109.5
C23 C26 H26B 109.5
H26A C26 H26B 109.5
C23 C26 H26C 109.5
H26A C26 H26C 109.5
H26B C26 H26C 109.5
Si2 C27 H27A 109.5
Si2 C27 H27B 109.5
H27A C27 H27B 109.5
Si2 C27 H27C 109.5
H27A C27 H27C 109.5
H27B C27 H27C 109.5
Si2 C28 H28A 109.5
Si2 C28 H28B 109.5
H28A C28 H28B 109.5
Si2 C28 H28C 109.5
H28A C28 H28C 109.5
H28B C28 H28C 109.5
C35 C30 C31 117.0(3)
C35 C30 N3 122.1(3)
C31 C30 N3 120.7(3)
C32 C31 C30 120.9(4)
C32 C31 H31 119.5
C30 C31 H31 119.5
C33 C32 C31 121.4(4)
C33 C32 H32 119.3
C31 C32 H32 119.3
C32 C33 C34 117.9(4)
C32 C33 C36 121.9(4)
C34 C33 C36 120.1(4)
C35 C34 C33 120.9(4)
C35 C34 H34 119.6
C33 C34 H34 119.6
C30 C35 C34 121.9(3)
C30 C35 H35 119.0
C34 C35 H35 119.0
C33 C36 H36A 109.5
C33 C36 H36B 109.5
H36A C36 H36B 109.5
C33 C36 H36C 109.5
H36A C36 H36C 109.5
H36B C36 H36C 109.5
Si3 C37 H37A 109.5
Si3 C37 H37B 109.5
H37A C37 H37B 109.5
Si3 C37 H37C 109.5
H37A C37 H37C 109.5
H37B C37 H37C 109.5
Si3 C38 H38A 109.5
Si3 C38 H38B 109.5
H38A C38 H38B 109.5
Si3 C38 H38C 109.5
H38A C38 H38C 109.5
H38B C38 H38C 109.5
C45 C40 C41 118.3(3)
C45 C40 P 117.9(3)
C41 C40 P 123.6(3)
C40 C41 C42 120.4(4)
C40 C41 H41 119.8
C42 C41 H41 119.8
C43 C42 C41 120.5(4)
C43 C42 H42 119.7
C41 C42 H42 119.7
C44 C43 C42 119.2(4)
C44 C43 H43 120.4
C42 C43 H43 120.4
C43 C44 C45 120.7(4)
C43 C44 H44 119.7
C45 C44 H44 119.7
C40 C45 C44 120.8(3)
C40 C45 H45 119.6
C44 C45 H45 119.6
C55 C50 C51 118.1(3)
C55 C50 P 119.8(3)
C51 C50 P 122.0(3)
C52 C51 C50 120.8(3)
C52 C51 H51 119.6
C50 C51 H51 119.6
C53 C52 C51 120.2(4)
C53 C52 H52 119.9
C51 C52 H52 119.9
C52 C53 C54 119.5(3)
C52 C53 H53 120.2
C54 C53 H53 120.2
C55 C54 C53 119.9(4)
C55 C54 H54 120.0
C53 C54 H54 120.0
C54 C55 C50 121.3(4)
C54 C55 H55 119.3
C50 C55 H55 119.3
C61 C60 C65 118.2(3)
C61 C60 P 123.4(2)
C65 C60 P 118.3(2)
C60 C61 C62 120.3(3)
C60 C61 H61 119.9
C62 C61 H61 119.9
C63 C62 C61 120.6(3)
C63 C62 H62 119.7
C61 C62 H62 119.7
C62 C63 C64 119.9(3)
C62 C63 H63 120.0
C64 C63 H63 120.0
C65 C64 C63 120.0(3)
C65 C64 H64 120.0
C63 C64 H64 120.0
C64 C65 C60 121.0(3)
C64 C65 H65 119.5
C60 C65 H65 119.5
C11 Ir C2 88.65(13)
C11 Ir C1 89.91(13)
C2 Ir C1 36.62(13)
C11 Ir C5 156.34(12)
C2 Ir C5 78.28(13)
C1 Ir C5 91.12(13)
C11 Ir C6 163.64(13)
C2 Ir C6 85.29(13)
C1 Ir C6 76.21(13)
C5 Ir C6 35.38(12)
C11 Ir P 86.26(9)
C2 Ir P 138.33(9)
C1 Ir P 101.98(10)
C5 Ir P 116.57(9)
C6 Ir P 88.18(9)
C11 Ir Sn 79.07(9)
C2 Ir Sn 92.40(9)
C1 Ir Sn 128.44(9)
C5 Ir Sn 81.82(9)
C6 Ir Sn 116.31(9)
P Ir Sn 126.87(3)
C11 Ir H99 99(2)
C2 Ir H99 155(2)
C1 Ir H99 164(2)
C5 Ir H99 86(2)
C6 Ir H99 93(2)
P Ir H99 66(2)
Sn Ir H99 66(2)
C10 N1 Si1 124.5(2)
C10 N1 Sn 110.1(2)
Si1 N1 Sn 122.24(15)
C20 N2 Si2 117.9(2)
C20 N2 Sn 117.3(2)
Si2 N2 Sn 120.69(16)
C30 N3 Si3 116.2(2)
C30 N3 Sn 119.7(2)
Si3 N3 Sn 123.40(15)
C50 P C60 102.52(15)
C50 P C40 103.52(15)
C60 P C40 97.82(14)
C50 P Ir 119.27(11)
C60 P Ir 115.82(10)
C40 P Ir 114.91(11)
N1 Si1 C18 113.22(18)
N1 Si1 C17 113.58(18)
C18 Si1 C17 107.5(2)
N1 Si1 Si4 104.50(11)
C18 Si1 Si4 108.75(15)
C17 Si1 Si4 109.18(15)
N2 Si2 C28 113.50(17)
N2 Si2 C27 110.29(16)
C28 Si2 C27 106.0(2)
N2 Si2 Si4 105.03(11)
C28 Si2 Si4 112.62(15)
C27 Si2 Si4 109.40(15)
N3 Si3 C38 108.66(17)
N3 Si3 C37 113.04(16)
C38 Si3 C37 107.7(2)
N3 Si3 Si4 101.38(10)
C38 Si3 Si4 112.35(15)
C37 Si3 Si4 113.61(14)
C19 Si4 Si3 115.36(15)
C19 Si4 Si2 113.69(16)
Si3 Si4 Si2 103.59(5)
C19 Si4 Si1 112.67(17)
Si3 Si4 Si1 105.05(6)
Si2 Si4 Si1 105.46(5)
N1 Sn N2 103.30(12)
N1 Sn N3 105.88(12)
N2 Sn N3 98.74(12)
N1 Sn Ir 97.71(8)
N2 Sn Ir 132.82(8)
N3 Sn Ir 115.42(8)
Si4 Sn Ir 159.42(2)

loop_
_geom_bond_atom_site_label_1
_geom_bond_atom_site_label_2
_geom_bond_distance
C1 C2 1.403(5)
C1 C8 1.508(5)
C1 Ir 2.237(3)
C1 H1 0.87(4)
C2 C3 1.520(5)
C2 Ir 2.228(3)
C2 H2 0.94(4)
C3 C4 1.532(5)
C3 H3A 0.9900
C3 H3B 0.9900
C4 C5 1.512(5)
C4 H4A 0.9900
C4 H4B 0.9900
C5 C6 1.385(5)
C5 Ir 2.271(3)
C5 H5 0.92(4)
C6 C7 1.529(5)
C6 Ir 2.286(3)
C6 H6 0.99(4)
C7 C8 1.519(5)
C7 H7A 0.9900
C7 H7B 0.9900
C8 H8A 0.9900
C8 H8B 0.9900
C10 C15 1.406(5)
C10 N1 1.423(4)
C10 C11 1.428(5)
C11 C12 1.405(5)
C11 Ir 2.145(3)
C12 C13 1.390(5)
C12 H12 0.9500
C13 C14 1.392(5)
C13 C16 1.510(5)
C14 C15 1.375(5)
C14 H14 0.9500
C15 H15 0.9500
C16 H16A 0.9800
C16 H16B 0.9800
C16 H16C 0.9800
C17 Si1 1.885(4)
C17 H17A 0.9800
C17 H17B 0.9800
C17 H17C 0.9800
C18 Si1 1.875(4)
C18 H18A 0.9800
C18 H18B 0.9800
C18 H18C 0.9800
C19 Si4 1.902(4)
C19 H19A 0.9800
C19 H19B 0.9800
C19 H19C 0.9800
C20 C25 1.397(5)
C20 C21 1.398(5)
C20 N2 1.416(4)
C21 C22 1.389(5)
C21 H21 0.9500
C22 C23 1.377(5)
C22 H22 0.9500
C23 C24 1.401(5)
C23 C26 1.498(5)
C24 C25 1.391(5)
C24 H24 0.9500
C25 H25 0.9500
C26 H26A 0.9800
C26 H26B 0.9800
C26 H26C 0.9800
C27 Si2 1.876(4)
C27 H27A 0.9800
C27 H27B 0.9800
C27 H27C 0.9800
C28 Si2 1.869(4)
C28 H28A 0.9800
C28 H28B 0.9800
C28 H28C 0.9800
C30 C35 1.385(5)
C30 C31 1.413(5)
C30 N3 1.414(4)
C31 C32 1.392(6)
C31 H31 0.9500
C32 C33 1.386(7)
C32 H32 0.9500
C33 C34 1.393(6)
C33 C36 1.510(6)
C34 C35 1.393(5)
C34 H34 0.9500
C35 H35 0.9500
C36 H36A 0.9800
C36 H36B 0.9800
C36 H36C 0.9800
C37 Si3 1.878(4)
C37 H37A 0.9800
C37 H37B 0.9800
C37 H37C 0.9800
C38 Si3 1.875(4)
C38 H38A 0.9800
C38 H38B 0.9800
C38 H38C 0.9800
C40 C45 1.390(5)
C40 C41 1.391(5)
C40 P 1.846(3)
C41 C42 1.397(5)
C41 H41 0.9500
C42 C43 1.385(6)
C42 H42 0.9500
C43 C44 1.372(6)
C43 H43 0.9500
C44 C45 1.392(5)
C44 H44 0.9500
C45 H45 0.9500
C50 C55 1.390(5)
C50 C51 1.393(5)
C50 P 1.828(3)
C51 C52 1.386(5)
C51 H51 0.9500
C52 C53 1.384(6)
C52 H52 0.9500
C53 C54 1.388(6)
C53 H53 0.9500
C54 C55 1.381(5)
C54 H54 0.9500
C55 H55 0.9500
C60 C61 1.393(4)
C60 C65 1.403(4)
C60 P 1.839(3)
C61 C62 1.400(5)
C61 H61 0.9500
C62 C63 1.371(5)
C62 H62 0.9500
C63 C64 1.387(5)
C63 H63 0.9500
C64 C65 1.384(5)
C64 H64 0.9500
C65 H65 0.9500
Ir P 2.3599(11)
Ir Sn 2.5798(8)
Ir H99 1.56(6)
N1 Si1 1.741(3)
N1 Sn 2.074(3)
N2 Si2 1.747(3)
N2 Sn 2.079(3)
N3 Si3 1.738(3)
N3 Sn 2.080(3)
Si1 Si4 2.3424(17)
Si2 Si4 2.3357(17)
Si3 Si4 2.3236(18)

loop_
_geom_torsion_atom_site_label_1
_geom_torsion_atom_site_label_2
_geom_torsion_atom_site_label_3
_geom_torsion_atom_site_label_4
_geom_torsion
C8 C1 C2 C3 -0.6(5)
Ir C1 C2 C3 108.0(3)
C8 C1 C2 Ir -108.6(3)
C1 C2 C3 C4 -89.3(4)
Ir C2 C3 C4 -6.3(4)
C2 C3 C4 C5 26.0(4)
C3 C4 C5 C6 50.5(4)
C3 C4 C5 Ir -32.4(3)
C4 C5 C6 C7 4.6(5)
Ir C5 C6 C7 108.6(3)
C4 C5 C6 Ir -104.0(3)
C5 C6 C7 C8 -92.3(4)
Ir C6 C7 C8 -9.2(4)
C2 C1 C8 C7 54.5(4)
Ir C1 C8 C7 -29.2(4)
C6 C7 C8 C1 24.5(4)
C15 C10 C11 C12 0.7(4)
N1 C10 C11 C12 -179.4(3)
C15 C10 C11 Ir 178.6(2)
N1 C10 C11 Ir -1.5(4)
C10 C11 C12 C13 1.2(5)
Ir C11 C12 C13 -176.8(3)
C11 C12 C13 C14 -2.5(5)
C11 C12 C13 C16 178.1(3)
C12 C13 C14 C15 1.8(5)
C16 C13 C14 C15 -178.9(3)
C13 C14 C15 C10 0.1(5)
N1 C10 C15 C14 178.7(3)
C11 C10 C15 C14 -1.4(5)
C25 C20 C21 C22 1.7(5)
N2 C20 C21 C22 -176.9(3)
C20 C21 C22 C23 0.4(5)
C21 C22 C23 C24 -2.9(5)
C21 C22 C23 C26 175.2(3)
C22 C23 C24 C25 3.4(5)
C26 C23 C24 C25 -174.8(3)
C23 C24 C25 C20 -1.4(5)
C21 C20 C25 C24 -1.2(5)
N2 C20 C25 C24 177.4(3)
C35 C30 C31 C32 2.7(5)
N3 C30 C31 C32 -172.3(3)
C30 C31 C32 C33 -2.5(6)
C31 C32 C33 C34 0.8(6)
C31 C32 C33 C36 177.9(4)
C32 C33 C34 C35 0.5(6)
C36 C33 C34 C35 -176.7(4)
C31 C30 C35 C34 -1.5(5)
N3 C30 C35 C34 173.5(3)
C33 C34 C35 C30 -0.1(5)
C45 C40 C41 C42 -1.2(6)
P C40 C41 C42 -177.2(3)
C40 C41 C42 C43 0.3(6)
C41 C42 C43 C44 1.4(6)
C42 C43 C44 C45 -2.2(6)
C41 C40 C45 C44 0.5(5)
P C40 C45 C44 176.7(3)
C43 C44 C45 C40 1.2(6)
C55 C50 C51 C52 1.2(5)
P C50 C51 C52 179.6(3)
C50 C51 C52 C53 0.0(5)
C51 C52 C53 C54 -1.1(6)
C52 C53 C54 C55 0.9(6)
C53 C54 C55 C50 0.3(6)
C51 C50 C55 C54 -1.4(5)
P C50 C55 C54 -179.8(3)
C65 C60 C61 C62 -2.5(5)
P C60 C61 C62 -178.3(2)
C60 C61 C62 C63 0.4(5)
C61 C62 C63 C64 1.1(5)
C62 C63 C64 C65 -0.6(5)
C63 C64 C65 C60 -1.5(5)
C61 C60 C65 C64 3.0(5)
P C60 C65 C64 179.0(3)
C12 C11 Ir C2 74.7(3)
C10 C11 Ir C2 -103.1(3)
C12 C11 Ir C1 38.1(3)
C10 C11 Ir C1 -139.7(3)
C12 C11 Ir C5 130.7(3)
C10 C11 Ir C5 -47.1(5)
C12 C11 Ir C6 6.5(6)
C10 C11 Ir C6 -171.3(3)
C12 C11 Ir P -63.9(2)
C10 C11 Ir P 118.3(3)
C12 C11 Ir Sn 167.4(3)
C10 C11 Ir Sn -10.4(3)
C1 C2 Ir C11 -91.7(2)
C3 C2 Ir C11 151.5(3)
C3 C2 Ir C1 -116.8(3)
C1 C2 Ir C5 108.2(2)
C3 C2 Ir C5 -8.6(2)
C1 C2 Ir C6 73.1(2)
C3 C2 Ir C6 -43.7(2)
C1 C2 Ir P -8.8(3)
C3 C2 Ir P -125.6(2)
C1 C2 Ir Sn -170.66(19)
C3 C2 Ir Sn 72.5(2)
C2 C1 Ir C11 87.9(2)
C8 C1 Ir C11 -153.1(3)
C8 C1 Ir C2 119.1(4)
C2 C1 Ir C5 -68.5(2)
C8 C1 Ir C5 50.6(3)
C2 C1 Ir C6 -100.9(2)
C8 C1 Ir C6 18.2(2)
C2 C1 Ir P 174.03(19)
C8 C1 Ir P -66.9(3)
C2 C1 Ir Sn 11.9(2)
C8 C1 Ir Sn 131.0(2)
C6 C5 Ir C11 -156.3(3)
C4 C5 Ir C11 -35.7(4)
C6 C5 Ir C2 -98.5(2)
C4 C5 Ir C2 22.1(2)
C6 C5 Ir C1 -63.9(2)
C4 C5 Ir C1 56.6(2)
C4 C5 Ir C6 120.5(3)
C6 C5 Ir P 40.1(2)
C4 C5 Ir P 160.60(19)
C6 C5 Ir Sn 167.3(2)
C4 C5 Ir Sn -72.1(2)
C5 C6 Ir C11 145.0(4)
C7 C6 Ir C11 28.0(5)
C5 C6 Ir C2 76.4(2)
C7 C6 Ir C2 -40.6(2)
C5 C6 Ir C1 112.4(2)
C7 C6 Ir C1 -4.6(2)
C7 C6 Ir C5 -117.0(3)
C5 C6 Ir P -144.84(19)
C7 C6 Ir P 98.2(2)
C5 C6 Ir Sn -14.0(2)
C7 C6 Ir Sn -131.0(2)
C15 C10 N1 Si1 -4.1(4)
C11 C10 N1 Si1 176.0(2)
C15 C10 N1 Sn -164.3(2)
C11 C10 N1 Sn 15.8(4)
C25 C20 N2 Si2 -108.8(3)
C21 C20 N2 Si2 69.8(4)
C25 C20 N2 Sn 48.6(4)
C21 C20 N2 Sn -132.8(3)
C35 C30 N3 Si3 -113.3(3)
C31 C30 N3 Si3 61.5(4)
C35 C30 N3 Sn 57.8(4)
C31 C30 N3 Sn -127.3(3)
C55 C50 P C60 -154.1(3)
C51 C50 P C60 27.6(3)
C55 C50 P C40 -52.7(3)
C51 C50 P C40 128.9(3)
C55 C50 P Ir 76.5(3)
C51 C50 P Ir -101.9(3)
C61 C60 P C50 -138.0(3)
C65 C60 P C50 46.1(3)
C61 C60 P C40 116.2(3)
C65 C60 P C40 -59.7(3)
C61 C60 P Ir -6.4(3)
C65 C60 P Ir 177.7(2)
C45 C40 P C50 172.8(3)
C41 C40 P C50 -11.3(3)
C45 C40 P C60 -82.3(3)
C41 C40 P C60 93.7(3)
C45 C40 P Ir 41.0(3)
C41 C40 P Ir -143.1(3)
C11 Ir P C50 75.15(16)
C2 Ir P C50 -8.60(19)
C1 Ir P C50 -13.96(16)
C5 Ir P C50 -111.34(16)
C6 Ir P C50 -89.45(16)
Sn Ir P C50 148.51(12)
C11 Ir P C60 -48.03(15)
C2 Ir P C60 -131.79(18)
C1 Ir P C60 -137.14(15)
C5 Ir P C60 125.48(15)
C6 Ir P C60 147.37(15)
Sn Ir P C60 25.33(12)
C11 Ir P C40 -161.07(15)
C2 Ir P C40 115.17(18)
C1 Ir P C40 109.81(16)
C5 Ir P C40 12.44(16)
C6 Ir P C40 34.33(15)
Sn Ir P C40 -87.72(13)
C10 N1 Si1 C18 66.7(3)
Sn N1 Si1 C18 -135.4(2)
C10 N1 Si1 C17 -56.2(3)
Sn N1 Si1 C17 101.7(2)
C10 N1 Si1 Si4 -175.1(2)
Sn N1 Si1 Si4 -17.23(19)
C20 N2 Si2 C28 -101.1(3)
Sn N2 Si2 C28 102.3(2)
C20 N2 Si2 C27 17.7(3)
Sn N2 Si2 C27 -138.9(2)
C20 N2 Si2 Si4 135.5(2)
Sn N2 Si2 Si4 -21.10(19)
C30 N3 Si3 C38 23.9(3)
Sn N3 Si3 C38 -146.9(2)
C30 N3 Si3 C37 -95.6(3)
Sn N3 Si3 C37 93.6(2)
C30 N3 Si3 Si4 142.4(2)
Sn N3 Si3 Si4 -28.36(18)
N3 Si3 Si4 C19 -165.6(2)
C38 Si3 Si4 C19 -49.8(2)
C37 Si3 Si4 C19 72.8(2)
N3 Si3 Si4 Si2 -40.74(12)
C38 Si3 Si4 Si2 75.09(16)
C37 Si3 Si4 Si2 -162.31(14)
N3 Si3 Si4 Si1 69.69(12)
C38 Si3 Si4 Si1 -174.48(15)
C37 Si3 Si4 Si1 -51.88(15)
N2 Si2 Si4 C19 -166.3(2)
C28 Si2 Si4 C19 69.7(2)
C27 Si2 Si4 C19 -47.9(2)
N2 Si2 Si4 Si3 67.75(12)
C28 Si2 Si4 Si3 -56.25(15)
C27 Si2 Si4 Si3 -173.88(14)
N2 Si2 Si4 Si1 -42.37(12)
C28 Si2 Si4 Si1 -166.37(15)
C27 Si2 Si4 Si1 76.00(14)
N1 Si1 Si4 C19 -172.43(19)
C18 Si1 Si4 C19 -51.2(2)
C17 Si1 Si4 C19 65.7(2)
N1 Si1 Si4 Si3 -46.06(12)
C18 Si1 Si4 Si3 75.12(16)
C17 Si1 Si4 Si3 -167.89(15)
N1 Si1 Si4 Si2 63.01(12)
C18 Si1 Si4 Si2 -175.80(15)
C17 Si1 Si4 Si2 -58.81(16)
C10 N1 Sn N2 118.5(2)
Si1 N1 Sn N2 -42.3(2)
C10 N1 Sn N3 -138.3(2)
Si1 N1 Sn N3 61.01(19)
C10 N1 Sn Ir -19.0(2)
Si1 N1 Sn Ir -179.72(16)
C20 N2 Sn N1 -87.8(3)
Si2 N2 Sn N1 68.9(2)
C20 N2 Sn N3 163.5(2)
Si2 N2 Sn N3 -39.8(2)
C20 N2 Sn Ir 26.2(3)
Si2 N2 Sn Ir -177.05(10)
C30 N3 Sn N1 159.5(2)
Si3 N3 Sn N1 -30.0(2)
C30 N3 Sn N2 -93.9(3)
Si3 N3 Sn N2 76.6(2)
C30 N3 Sn Ir 52.7(3)
Si3 N3 Sn Ir -136.88(14)
C11 Ir Sn N1 13.43(12)
C2 Ir Sn N1 101.59(12)
C1 Ir Sn N1 94.49(15)
C5 Ir Sn N1 179.39(12)
C6 Ir Sn N1 -172.48(12)
P Ir Sn N1 -63.41(9)
C11 Ir Sn N2 -102.80(15)
C2 Ir Sn N2 -14.64(15)
C1 Ir Sn N2 -21.74(17)
C5 Ir Sn N2 63.16(15)
C6 Ir Sn N2 71.30(15)
P Ir Sn N2 -179.64(12)
C11 Ir Sn N3 125.15(13)
C2 Ir Sn N3 -146.69(13)
C1 Ir Sn N3 -153.79(15)
C5 Ir Sn N3 -68.89(13)
C6 Ir Sn N3 -60.75(13)
P Ir Sn N3 48.31(9)
